data_1527711
loop_
_publ_author_name
'Lacerda, A.'
'Canfield, P.C.'
'Goldstone, J.'
'Hundley, M.F.'
'Beyermann, W.P.'
'Sparn, G.'
'Barnhart, D.'
'Thompson, J.P.'
'Fisk, Z.'
'Burns, C.'
'Lawson, A.C.'
'Kwei, G.H.'

_publ_section_title
;
 Possible heavy-fermion behavior and field-induced transitions in new
 R-Pt-Ga compounds
;
_journal_name_full 'Journal of Alloys Compd.'
_journal_page_first 191
_journal_page_last 196
_journal_volume 181
_journal_year 1992
_chemical_formula_sum 'Ce1.2 Ga9.8 Pt4'
_space_group_IT_number 163
_symmetry_space_group_name_Hall '-P 3 2c'
_symmetry_space_group_name_H-M 'P -3 1 c'
_cell_angle_alpha 90
_cell_angle_beta 90
_cell_angle_gamma 120
_cell_formula_units_Z 1
_cell_length_a 4.313
_cell_length_b 4.313
_cell_length_c 16.516
_cell_volume 266.069
_citation_journal_id_ASTM JALCEU
_cod_data_source_file Lacerda_JALCEU_1992_282.cif
_cod_data_source_block Ce1.2Ga9.8Pt4
_cod_original_cell_volume 266.0691
_cod_database_code 1527711

loop_
_symmetry_equiv_pos_as_xyz
x,y,z
-y,x-y,z
-x+y,-x,z
-y,-x,-z+1/2
x,x-y,-z+1/2
-x+y,y,-z+1/2
-x,-y,-z
y,-x+y,-z
x-y,x,-z
y,x,z-1/2
-x,-x+y,z-1/2
x-y,-y,z-1/2

loop_
_atom_site_label
_atom_site_type_symbol
_atom_site_fract_x
_atom_site_fract_y
_atom_site_fract_z
_atom_site_occupancy
_atom_site_U_iso_or_equiv
Ga2 Ga 0.3333 0.6667 0.4557 1 0.0
Ga1 Ga 0 0 0.3664 1 0.0
Ga3 Ga 0.534 0.466 0.25 0.3 0.0
Pt1 Pt 0.3333 0.6667 0.6081 1 0.0
Ce1 Ce 0.3333 0.6667 0.25 0.6 0.0
